data_1511940
loop_
_publ_author_name
'Soeta, Takahiro'
'Tabatake, Yuhta'
'Fujinami, Shuhei'
'Ukaji, Yutaka'

_publ_section_title
;
 N-Heterocyclic Carbene Catalyzed Oxidative Coupling of Aldehydes with
 Carbodiimides under Aerobic Conditions: Efficient Synthesis ofN-Acylureas
;
_journal_issue 9
_journal_name_full 'Organic Letters'
_journal_page_first 2088
_journal_paper_doi 10.1021/ol400672c
_journal_volume 15
_journal_year 2013
_chemical_formula_moiety 'C20 H21 Cl N2 O2 '
_chemical_formula_sum 'C20 H21 Cl N2 O2'
_chemical_formula_weight 356.85
_space_group_IT_number 33
_symmetry_cell_setting orthorhombic
_symmetry_Int_Tables_number 33
_symmetry_space_group_name_Hall 'P 2c -2n'
_symmetry_space_group_name_H-M 'P n a 21'
_cell_angle_alpha 90
_cell_angle_beta 90
_cell_angle_gamma 90
_cell_formula_units_Z 4
_cell_length_a 12.492(1)
_cell_length_b 12.566(1)
_cell_length_c 11.401(1)
_cell_measurement_reflns_used 6469
_cell_measurement_temperature 123.2
_cell_measurement_theta_max 27.5
_cell_measurement_theta_min 3.3
_cell_volume 1789.7(3)
_computing_cell_refinement CRYSTALCLEAR
_computing_data_collection CRYSTALCLEAR
_computing_data_reduction 'teXsan Ver. 1.11'
_computing_publication_material 'teXsan Ver. 1.11'
_computing_structure_refinement 'teXsan Ver. 1.10'
_computing_structure_solution SIR92
_diffrn_ambient_temperature 123.2
_diffrn_detector_area_resol_mean 14.46
_diffrn_measured_fraction_theta_full 0.9815
_diffrn_measured_fraction_theta_max 0.9815
_diffrn_measurement_device_type 'Rigaku/MSC Mercury CCD'
_diffrn_measurement_method \w
_diffrn_radiation_type 'Mo K\a'
_diffrn_radiation_wavelength 0.7107
_diffrn_reflns_av_R_equivalents 0.025
_diffrn_reflns_limit_h_max 16
_diffrn_reflns_limit_h_min -14
_diffrn_reflns_limit_k_max 14
_diffrn_reflns_limit_k_min -16
_diffrn_reflns_limit_l_max 14
_diffrn_reflns_limit_l_min -14
_diffrn_reflns_number 2322
_diffrn_reflns_theta_full 27.52
_diffrn_reflns_theta_max 27.52
_exptl_absorpt_coefficient_mu 0.229
_exptl_absorpt_correction_T_max 0.977
_exptl_absorpt_correction_T_min 0.841
_exptl_absorpt_correction_type multi-scan
_exptl_absorpt_process_details '(Jacobson, 1998)'
_exptl_crystal_colour Colorless
_exptl_crystal_density_diffrn 1.324
_exptl_crystal_density_method 'not measured'
_exptl_crystal_description Prism
_exptl_crystal_F_000 752.00
_exptl_crystal_size_max 0.400
_exptl_crystal_size_mid 0.200
_exptl_crystal_size_min 0.100
_refine_diff_density_max 0.18
_refine_diff_density_min -0.16
_refine_ls_abs_structure_Flack 0.05(4)
_refine_ls_extinction_method none
_refine_ls_goodness_of_fit_ref 1.179
_refine_ls_hydrogen_treatment noref
_refine_ls_number_parameters 227
_refine_ls_number_reflns 3316
_refine_ls_R_factor_gt 0.0253
_refine_ls_shift/su_max 0.0012
_refine_ls_structure_factor_coef F
_refine_ls_weighting_details 'w = 1/[\s^2^(Fo) + 0.00022|Fo|^2^]'
_refine_ls_weighting_scheme calc
_refine_ls_wR_factor_ref 0.0317
_reflns_number_gt 3316
_reflns_number_total 2126
_reflns_threshold_expression F^2^>3.0\s(F^2^)
_cod_data_source_file ol400672c_si_002.cif
_cod_data_source_block '_tabatake9'
_cod_original_cell_volume 1789.6(6)
_cod_original_sg_symbol_H-M 'P n a 21     '
_cod_original_formula_sum 'C20 H21 Cl N2 O2 '
_cod_database_code 1511940

loop_
_symmetry_equiv_pos_as_xyz
x,y,z
-x,-y,1/2+z
1/2-x,1/2+y,1/2+z
1/2+x,1/2-y,z

loop_
_atom_site_label
_atom_site_type_symbol
_atom_site_fract_x
_atom_site_fract_y
_atom_site_fract_z
_atom_site_U_iso_or_equiv
_atom_site_adp_type
_atom_site_occupancy
_atom_site_calc_flag
Cl1 Cl 0.82425(3) 0.42206(3) 1.2467(4) 0.03009(8) Uani 1.00 d
O1 O 0.54689(9) 0.42821(8) 1.2834(4) 0.0318(3) Uani 1.00 d
O2 O 0.55057(8) 0.11152(7) 1.3736(4) 0.0239(3) Uani 1.00 d
N1 N 0.59042(8) 0.25270(9) 1.2550(4) 0.0183(2) Uani 1.00 d
N2 N 0.48584(10) 0.27360(9) 1.4262(4) 0.0210(3) Uani 1.00 d
C1 C 0.6478(1) 0.3877(1) 1.1142(4) 0.0205(3) Uani 1.00 d
C2 C 0.7534(1) 0.4221(1) 1.1159(4) 0.0204(3) Uani 1.00 d
C3 C 0.8048(1) 0.4558(1) 1.0149(4) 0.0223(3) Uani 1.00 d
C4 C 0.7501(1) 0.4550(1) 0.9098(4) 0.0242(3) Uani 1.00 d
C5 C 0.6438(1) 0.4220(1) 0.9061(4) 0.0249(3) Uani 1.00 d
C6 C 0.5927(1) 0.3891(1) 1.0071(4) 0.0227(3) Uani 1.00 d
C7 C 0.5910(1) 0.3595(1) 1.2259(4) 0.0207(3) Uani 1.00 d
C8 C 0.6448(1) 0.1774(1) 1.1794(4) 0.0191(3) Uani 1.00 d
C9 C 0.7510(1) 0.1512(1) 1.2000(4) 0.0219(3) Uani 1.00 d
C10 C 0.8011(1) 0.0797(1) 1.1257(4) 0.0278(4) Uani 1.00 d
C11 C 0.7472(1) 0.0360(1) 1.0319(4) 0.0305(4) Uani 1.00 d
C12 C 0.6402(1) 0.0619(1) 1.0124(4) 0.0297(4) Uani 1.00 d
C13 C 0.5895(1) 0.1330(1) 1.0872(4) 0.0252(4) Uani 1.00 d
C14 C 0.5408(1) 0.2070(1) 1.3577(4) 0.0185(3) Uani 1.00 d
C15 C 0.4433(1) 0.2369(1) 1.5395(4) 0.0202(3) Uani 1.00 d
C16 C 0.5315(1) 0.2336(1) 1.6312(4) 0.0255(4) Uani 1.00 d
C17 C 0.4886(1) 0.2006(1) 1.7508(4) 0.0286(3) Uani 1.00 d
C18 C 0.3976(1) 0.2736(1) 1.7892(4) 0.0260(4) Uani 1.00 d
C19 C 0.3094(1) 0.2759(1) 1.6981(4) 0.0255(4) Uani 1.00 d
C20 C 0.3523(1) 0.3090(1) 1.5776(4) 0.0233(4) Uani 1.00 d
H1 H 0.4742 0.3449 1.4018 0.0252 Uiso 1.00 calc
H2 H 0.8770 0.4793 1.0179 0.0267 Uiso 1.00 calc
H3 H 0.7850 0.4770 0.8399 0.0291 Uiso 1.00 calc
H4 H 0.6063 0.4221 0.8337 0.0298 Uiso 1.00 calc
H5 H 0.5199 0.3674 1.0040 0.0272 Uiso 1.00 calc
H6 H 0.7887 0.1818 1.2641 0.0263 Uiso 1.00 calc
H7 H 0.8736 0.0605 1.1395 0.0333 Uiso 1.00 calc
H8 H 0.7830 -0.0118 0.9806 0.0366 Uiso 1.00 calc
H9 H 0.6024 0.0312 0.9485 0.0356 Uiso 1.00 calc
H10 H 0.5165 0.1509 1.0747 0.0302 Uiso 1.00 calc
H11 H 0.4159 0.1669 1.5297 0.0242 Uiso 1.00 calc
H12 H 0.5845 0.1839 1.6071 0.0306 Uiso 1.00 calc
H13 H 0.5627 0.3023 1.6375 0.0306 Uiso 1.00 calc
H14 H 0.4628 0.1296 1.7464 0.0343 Uiso 1.00 calc
H15 H 0.5447 0.2044 1.8068 0.0343 Uiso 1.00 calc
H16 H 0.3691 0.2484 1.8613 0.0313 Uiso 1.00 calc
H17 H 0.4247 0.3436 1.7996 0.0313 Uiso 1.00 calc
H18 H 0.2787 0.2070 1.6922 0.0306 Uiso 1.00 calc
H19 H 0.2562 0.3254 1.7221 0.0306 Uiso 1.00 calc
H20 H 0.3776 0.3802 1.5817 0.0280 Uiso 1.00 calc
H21 H 0.2961 0.3046 1.5217 0.0280 Uiso 1.00 calc

loop_
_atom_site_aniso_label
_atom_site_aniso_U_11
_atom_site_aniso_U_22
_atom_site_aniso_U_33
_atom_site_aniso_U_12
_atom_site_aniso_U_13
_atom_site_aniso_U_23
Cl1 0.0303(2) 0.0384(2) 0.0216(2) -0.0015(2) -0.0074(2) 0.0004(2)
O1 0.0415(6) 0.0217(5) 0.0323(6) 0.0051(4) 0.0171(5) 0.0018(4)
O2 0.0291(5) 0.0215(5) 0.0211(5) 0.0037(4) 0.0035(4) 0.0037(4)
N1 0.0205(5) 0.0189(5) 0.0155(5) 0.0008(4) 0.0020(5) 0.0001(5)
N2 0.0251(6) 0.0211(6) 0.0168(6) 0.0020(5) 0.0022(5) 0.0029(5)
C1 0.0256(6) 0.0166(6) 0.0191(7) 0.0010(5) 0.0002(6) 0.0011(5)
C2 0.0227(6) 0.0208(6) 0.0178(6) 0.0030(5) -0.0031(5) -0.0006(5)
C3 0.0235(7) 0.0190(6) 0.0243(7) 0.0014(5) 0.0037(6) 0.0024(6)
C4 0.0286(7) 0.0226(6) 0.0216(7) 0.0025(5) 0.0050(6) 0.0020(6)
C5 0.0294(7) 0.0277(7) 0.0175(7) 0.0005(6) -0.0018(5) -0.0012(6)
C6 0.0247(7) 0.0207(7) 0.0226(7) -0.0034(5) 0.0011(6) -0.0011(6)
C7 0.0202(6) 0.0197(6) 0.0221(8) -0.0006(5) 0.0009(5) 0.0000(5)
C8 0.0234(7) 0.0174(6) 0.0165(6) 0.0011(5) 0.0034(5) 0.0027(5)
C9 0.0229(7) 0.0231(6) 0.0198(7) -0.0010(5) -0.0009(6) 0.0019(5)
C10 0.0232(7) 0.0294(8) 0.0307(8) 0.0052(6) 0.0059(6) 0.0031(6)
C11 0.0386(8) 0.0276(7) 0.0252(8) 0.0083(6) 0.0093(6) -0.0028(6)
C12 0.0379(8) 0.0286(8) 0.0227(8) -0.0003(6) -0.0030(6) -0.0061(6)
C13 0.0250(7) 0.0253(7) 0.0253(8) 0.0012(6) -0.0035(6) -0.0012(6)
C14 0.0177(6) 0.0234(6) 0.0144(6) -0.0003(5) -0.0030(5) 0.0033(5)
C15 0.0228(7) 0.0212(7) 0.0166(6) -0.0008(5) 0.0037(5) 0.0013(5)
C16 0.0198(6) 0.0340(8) 0.0227(7) 0.0030(6) 0.0000(5) 0.0004(6)
C17 0.0294(7) 0.0365(7) 0.0198(7) 0.0026(6) -0.0021(7) 0.0009(7)
C18 0.0271(7) 0.0329(8) 0.0181(7) -0.0049(6) 0.0030(6) -0.0007(6)
C19 0.0230(7) 0.0321(8) 0.0213(7) 0.0000(6) 0.0048(5) 0.0000(6)
C20 0.0219(7) 0.0277(7) 0.0204(7) 0.0038(6) 0.0016(5) 0.0034(6)

loop_
_atom_type_symbol
_atom_type_description
_atom_type_scat_dispersion_real
_atom_type_scat_dispersion_imag
_atom_type_scat_source
H H 0.000 0.000
;International Tables for Crystallography
(1992, Vol. C, Table 6.1.1.2)
;
C C 0.003 0.002
;International Tables for Crystallography
(1992, Vol. C, Tables 4.2.6.8 and 6.1.1.1)
;
N N 0.006 0.003
;International Tables for Crystallography
(1992, Vol. C, Tables 4.2.6.8 and 6.1.1.1)
;
O O 0.011 0.006
;International Tables for Crystallography
(1992, Vol. C, Tables 4.2.6.8 and 6.1.1.1)
;
Cl Cl 0.148 0.159
;International Tables for Crystallography
(1992, Vol. C, Tables 4.2.6.8 and 6.1.1.1)
;

loop_
_geom_angle_atom_site_label_1
_geom_angle_atom_site_label_2
_geom_angle_atom_site_label_3
_geom_angle
_geom_angle_publ_flag
C7 N1 C8 119.2(1) yes
C7 N1 C14 125.6(1) yes
C8 N1 C14 115.1(1) yes
C14 N2 C15 120.2(1) yes
C2 C1 C6 118.4(1) yes
C2 C1 C7 120.7(1) yes
C6 C1 C7 120.6(1) yes
Cl1 C2 C1 119.8(1) yes
Cl1 C2 C3 118.6(1) yes
C1 C2 C3 121.6(1) yes
C2 C3 C4 119.3(1) yes
C3 C4 C5 120.1(1) yes
C4 C5 C6 120.4(1) yes
C1 C6 C5 120.2(1) yes
O1 C7 N1 123.9(1) yes
O1 C7 C1 120.2(1) yes
N1 C7 C1 115.8(1) yes
N1 C8 C9 120.2(1) yes
N1 C8 C13 118.9(1) yes
C9 C8 C13 120.9(1) yes
C8 C9 C10 118.9(1) yes
C9 C10 C11 120.8(1) yes
C10 C11 C12 120.0(1) yes
C11 C12 C13 119.3(2) yes
C8 C13 C12 120.1(1) yes
O2 C14 N1 117.9(1) yes
O2 C14 N2 125.5(1) yes
N1 C14 N2 116.5(1) yes
N2 C15 C16 110.5(1) yes
N2 C15 C20 109.5(1) yes
C16 C15 C20 111.3(1) yes
C15 C16 C17 111.6(1) yes
C16 C17 C18 110.8(1) yes
C17 C18 C19 110.9(1) yes
C18 C19 C20 111.5(1) yes
C15 C20 C19 110.9(1) yes

loop_
_geom_bond_atom_site_label_1
_geom_bond_atom_site_label_2
_geom_bond_distance
_geom_bond_publ_flag
Cl1 C2 1.734(2) yes
O1 C7 1.216(2) yes
O2 C14 1.220(2) yes
N1 C7 1.382(2) yes
N1 C8 1.449(2) yes
N1 C14 1.444(2) yes
N2 C14 1.334(2) yes
N2 C15 1.471(2) yes
C1 C2 1.387(2) yes
C1 C6 1.402(2) yes
C1 C7 1.502(2) yes
C2 C3 1.386(2) yes
C3 C4 1.379(2) yes
C4 C5 1.391(2) yes
C5 C6 1.379(2) yes
C8 C9 1.387(2) yes
C8 C13 1.377(2) yes
C9 C10 1.385(2) yes
C10 C11 1.377(3) yes
C11 C12 1.393(3) yes
C12 C13 1.388(2) yes
C15 C16 1.519(2) yes
C15 C20 1.517(2) yes
C16 C17 1.523(2) yes
C17 C18 1.524(2) yes
C18 C19 1.513(2) yes
C19 C20 1.532(2) yes

loop_
_geom_contact_atom_site_label_1
_geom_contact_atom_site_label_2
_geom_contact_distance
_geom_contact_site_symmetry_2
Cl1 O2 3.204(1) 4_555
Cl1 C14 3.398(2) 4_555
Cl1 C12 3.529(2) 3_655
O1 C5 3.343(2) 2_665
O1 C10 3.559(2) 4_455
O2 C3 3.112(2) 3_645
O2 C4 3.200(2) 3_645
O2 C12 3.596(2) 2_655
C4 C9 3.435(2) 3_654
C16 C19 3.557(2) 4_555
